data_7701738
loop_
_publ_author_name
'Lei, Jian'
'Peng, Lingteng'
'Qiu, Renhua'
'Liu, Yongping'
'Chen, Yi'
'Au, Chak-Tong'
'Yin, Shuang-Feng'

_publ_section_title
;
 Establishing the correlation between catalytic performance and
 N\\rightarrow Sb donor-acceptor interaction: systematic assessment of
 azastibocine halide derivatives as water tolerant Lewis acids.
;
_journal_issue 23
_journal_name_full 'Dalton transactions (Cambridge, England : 2003)'
_journal_page_first 8478
_journal_page_last 8487
_journal_paper_doi 10.1039/c9dt01100e
_journal_volume 48
_journal_year 2019
_chemical_formula_moiety 'C20 H23 I N Sb'
_chemical_formula_sum 'C20 H23 I N Sb'
_chemical_formula_weight 526.04
_space_group_crystal_system monoclinic
_space_group_IT_number 14
_space_group_name_Hall '-P 2yn'
_space_group_name_H-M_alt 'P 1 21/n 1'
_atom_sites_solution_hydrogens geom
_atom_sites_solution_primary dual
_audit_creation_date 2018-07-26
_audit_creation_method
;
Olex2 1.2
(compiled 2018.05.29 svn.r3508 for OlexSys, GUI svn.r5506)
;
_audit_update_record
;
2018-07-30 deposited with the CCDC.	2019-05-08 downloaded from the CCDC.
;
_cell_angle_alpha 90
_cell_angle_beta 94.703(2)
_cell_angle_gamma 90
_cell_formula_units_Z 4
_cell_length_a 11.3664(3)
_cell_length_b 12.5996(3)
_cell_length_c 13.0792(4)
_cell_measurement_reflns_used 7726
_cell_measurement_temperature 100.00(10)
_cell_measurement_theta_max 29.3180
_cell_measurement_theta_min 2.4610
_cell_volume 1866.79(9)
_computing_cell_refinement 'CrysAlisPro 1.171.38.43f (Rigaku OD, 2015)'
_computing_data_collection 'CrysAlisPro 1.171.38.43f (Rigaku OD, 2015)'
_computing_data_reduction 'CrysAlisPro 1.171.38.43f (Rigaku OD, 2015)'
_computing_molecular_graphics 'Olex2 (Dolomanov et al., 2009)'
_computing_publication_material 'Olex2 (Dolomanov et al., 2009)'
_computing_structure_refinement 'ShelXL (Sheldrick, 2015)'
_computing_structure_solution 'ShelXT (Sheldrick, 2015)'
_diffrn_ambient_environment N~2~
_diffrn_ambient_temperature 100.00(10)
_diffrn_detector 'CCD plate'
_diffrn_detector_area_resol_mean 5.2684
_diffrn_detector_type AtlasS2
_diffrn_measured_fraction_theta_full 1.000
_diffrn_measured_fraction_theta_max 1.000
_diffrn_measurement_details
;
List of Runs (angles in degrees, time in seconds):

  # Type    Start    End  Width  t~exp~   \w     \q     \k     \f   Frames
#--------------------------------------------------------------------------
  1  \w    -39.00  58.00   1.00    1.00    --  -11.59  57.00   0.00   97
  2  \w    -14.00  78.00   1.00    1.00    --   11.74  77.00 120.00   92
  3  \w     50.00  77.00   1.00    1.00    --   11.74 178.00-150.00   27
  4  \w    -82.00  13.00   1.00    1.00    --  -11.59 -57.00-150.00   95
;
_diffrn_measurement_device 'four-circle diffractometer'
_diffrn_measurement_device_type 'SuperNova, Dual, Cu at zero, AtlasS2'
_diffrn_measurement_method '\w scans'
_diffrn_orient_matrix_type 'CrysAlisPro convention (1999,Acta A55,543-557)'
_diffrn_orient_matrix_UB_11 0.0442735000
_diffrn_orient_matrix_UB_12 0.0040923000
_diffrn_orient_matrix_UB_13 0.0414231000
_diffrn_orient_matrix_UB_21 0.0328125000
_diffrn_orient_matrix_UB_22 0.0346329000
_diffrn_orient_matrix_UB_23 -0.0295936000
_diffrn_orient_matrix_UB_31 -0.0297282000
_diffrn_orient_matrix_UB_32 0.0441626000
_diffrn_orient_matrix_UB_33 0.0193156000
_diffrn_radiation_monochromator mirror
_diffrn_radiation_probe x-ray
_diffrn_radiation_type MoK\a
_diffrn_radiation_wavelength 0.71073
_diffrn_reflns_av_R_equivalents 0.0390
_diffrn_reflns_av_unetI/netI 0.0351
_diffrn_reflns_Laue_measured_fraction_full 1.000
_diffrn_reflns_Laue_measured_fraction_max 1.000
_diffrn_reflns_limit_h_max 13
_diffrn_reflns_limit_h_min -11
_diffrn_reflns_limit_k_max 14
_diffrn_reflns_limit_k_min -14
_diffrn_reflns_limit_l_max 15
_diffrn_reflns_limit_l_min -14
_diffrn_reflns_number 12759
_diffrn_reflns_point_group_measured_fraction_full 1.000
_diffrn_reflns_point_group_measured_fraction_max 1.000
_diffrn_reflns_theta_full 24.999
_diffrn_reflns_theta_max 24.999
_diffrn_reflns_theta_min 2.248
_diffrn_source 'micro-focus sealed X-ray tube'
_diffrn_source_type 'SuperNova (Mo) X-ray Source'
_exptl_absorpt_coefficient_mu 3.131
_exptl_absorpt_correction_T_max 1.00000
_exptl_absorpt_correction_T_min 0.80519
_exptl_absorpt_correction_type multi-scan
_exptl_absorpt_process_details
;
CrysAlisPro 1.171.38.43f (Rigaku Oxford Diffraction, 2015)
Empirical absorption correction using spherical harmonics,
 implemented in SCALE3 ABSPACK scaling algorithm.
;
_exptl_crystal_colour colourless
_exptl_crystal_colour_primary colourless
_exptl_crystal_density_diffrn 1.872
_exptl_crystal_description block
_exptl_crystal_F_000 1016
_exptl_crystal_size_max 0.11
_exptl_crystal_size_mid 0.1
_exptl_crystal_size_min 0.08
_refine_diff_density_max 0.841
_refine_diff_density_min -0.544
_refine_diff_density_rms 0.108
_refine_ls_extinction_method none
_refine_ls_goodness_of_fit_ref 1.022
_refine_ls_hydrogen_treatment constr
_refine_ls_matrix_type full
_refine_ls_number_parameters 208
_refine_ls_number_reflns 3284
_refine_ls_number_restraints 0
_refine_ls_restrained_S_all 1.022
_refine_ls_R_factor_all 0.0271
_refine_ls_R_factor_gt 0.0236
_refine_ls_shift/su_max 0.001
_refine_ls_shift/su_mean 0.000
_refine_ls_structure_factor_coef Fsqd
_refine_ls_weighting_details 'w=1/[\s^2^(Fo^2^)+(0.0265P)^2^+0.6467P] where P=(Fo^2^+2Fc^2^)/3'
_refine_ls_weighting_scheme calc
_refine_ls_wR_factor_gt 0.0540
_refine_ls_wR_factor_ref 0.0561
_reflns_Friedel_coverage 0.000
_reflns_number_gt 3011
_reflns_number_total 3284
_reflns_threshold_expression 'I > 2\s(I)'
_cod_data_source_file c9dt01100e2.cif
_cod_data_source_block 2sbi
_cod_database_code 7701738
_shelx_shelxl_version_number 2018/3
_shelx_space_group_comment
;
The symmetry employed for this shelxl refinement is uniquely defined
by the following loop, which should always be used as a source of
symmetry information in preference to the above space-group names.
They are only intended as comments.
;
_reflns_odcompleteness_completeness 99.93
_reflns_odcompleteness_iscentric 1
_reflns_odcompleteness_theta 26.32
_olex2_refinement_description
;
1. Fixed Uiso
 At 1.2 times of:
  All C(H) groups, All C(H,H) groups
2.a Ternary CH refined with riding coordinates:
 C15(H15)
2.b Secondary CH2 refined with riding coordinates:
 C16(H16A,H16B), C13(H13A,H13B), C18(H18A,H18B), C14(H14A,H14B), C19(H19A,
 H19B), C17(H17A,H17B), C20(H20A,H20B)
2.c Aromatic/amide H refined with riding coordinates:
 C11(H11), C8(H8), C2(H2), C5(H5), C9(H9), C3(H3), C10(H10), C4(H4)
;
_olex2_submission_special_instructions 'No special instructions were received'
_oxdiff_exptl_absorpt_empirical_details
;
Empirical correction (ABSPACK) includes:
- Absorption correction using spherical harmonics
- Frame scaling
- Detector area scaling
;
_oxdiff_exptl_absorpt_empirical_full_max 1.224
_oxdiff_exptl_absorpt_empirical_full_min 0.916

loop_
_space_group_symop_operation_xyz
'x, y, z'
'-x+1/2, y+1/2, -z+1/2'
'-x, -y, -z'
'x-1/2, -y-1/2, z-1/2'

loop_
_atom_site_label
_atom_site_type_symbol
_atom_site_fract_x
_atom_site_fract_y
_atom_site_fract_z
_atom_site_U_iso_or_equiv
_atom_site_adp_type
_atom_site_occupancy
_atom_site_site_symmetry_order
_atom_site_calc_flag
_atom_site_refinement_flags_posn
Sb1 Sb 0.71666(2) 0.51547(2) 0.52816(2) 0.01156(8) Uani 1 1 d .
I1 I 0.74108(2) 0.73820(2) 0.45986(2) 0.01946(8) Uani 1 1 d .
N1 N 0.6996(2) 0.35954(18) 0.63129(19) 0.0111(5) Uani 1 1 d .
C12 C 0.5279(3) 0.4662(2) 0.6725(2) 0.0116(7) Uani 1 1 d .
C7 C 0.5777(3) 0.5538(2) 0.6259(2) 0.0137(7) Uani 1 1 d .
C6 C 0.8658(3) 0.5274(2) 0.6403(2) 0.0131(7) Uani 1 1 d .
C11 C 0.4376(3) 0.4795(2) 0.7362(3) 0.0148(7) Uani 1 1 d .
H11 H 0.406371 0.420926 0.767731 0.018 Uiso 1 1 calc R
C8 C 0.5311(3) 0.6547(2) 0.6428(2) 0.0143(7) Uani 1 1 d .
H8 H 0.561662 0.713597 0.611257 0.017 Uiso 1 1 calc R
C15 C 0.7328(3) 0.2634(2) 0.5709(3) 0.0134(7) Uani 1 1 d .
H15 H 0.687997 0.268314 0.503787 0.016 Uiso 1 1 calc R
C2 C 0.9726(3) 0.4494(2) 0.7885(3) 0.0149(7) Uani 1 1 d .
H2 H 0.977720 0.399068 0.840661 0.018 Uiso 1 1 calc R
C5 C 0.9580(3) 0.5998(2) 0.6339(3) 0.0149(7) Uani 1 1 d .
H5 H 0.953334 0.650738 0.582223 0.018 Uiso 1 1 calc R
C1 C 0.8740(3) 0.4514(2) 0.7185(2) 0.0115(7) Uani 1 1 d .
C9 C 0.4398(3) 0.6676(2) 0.7061(3) 0.0166(7) Uani 1 1 d .
H9 H 0.409575 0.734891 0.716978 0.020 Uiso 1 1 calc R
C16 C 0.8632(3) 0.2641(2) 0.5506(3) 0.0152(7) Uani 1 1 d .
H16A H 0.911314 0.256282 0.614894 0.018 Uiso 1 1 calc R
H16B H 0.882815 0.331464 0.520324 0.018 Uiso 1 1 calc R
C13 C 0.5721(3) 0.3564(2) 0.6500(2) 0.0128(7) Uani 1 1 d .
H13A H 0.560923 0.310024 0.707584 0.015 Uiso 1 1 calc R
H13B H 0.526938 0.327922 0.590043 0.015 Uiso 1 1 calc R
C18 C 0.8531(3) 0.0667(2) 0.5203(3) 0.0194(8) Uani 1 1 d .
H18A H 0.865163 0.011234 0.470733 0.023 Uiso 1 1 calc R
H18B H 0.902057 0.050665 0.582627 0.023 Uiso 1 1 calc R
C14 C 0.7728(3) 0.3753(2) 0.7293(2) 0.0120(7) Uani 1 1 d .
H14A H 0.804236 0.307304 0.753370 0.014 Uiso 1 1 calc R
H14B H 0.723486 0.402463 0.780467 0.014 Uiso 1 1 calc R
C3 C 1.0642(3) 0.5221(2) 0.7816(3) 0.0191(8) Uani 1 1 d .
H3 H 1.129829 0.520508 0.828915 0.023 Uiso 1 1 calc R
C10 C 0.3937(3) 0.5802(2) 0.7531(3) 0.0157(7) Uani 1 1 d .
H10 H 0.333195 0.588956 0.796038 0.019 Uiso 1 1 calc R
C19 C 0.7247(3) 0.0682(2) 0.5431(3) 0.0176(7) Uani 1 1 d .
H19A H 0.704511 0.000494 0.572469 0.021 Uiso 1 1 calc R
H19B H 0.675452 0.077643 0.479660 0.021 Uiso 1 1 calc R
C4 C 1.0566(3) 0.5963(2) 0.7040(3) 0.0193(8) Uani 1 1 d .
H4 H 1.117784 0.644451 0.698529 0.023 Uiso 1 1 calc R
C17 C 0.8902(3) 0.1733(2) 0.4778(3) 0.0200(8) Uani 1 1 d .
H17A H 0.848406 0.185228 0.411137 0.024 Uiso 1 1 calc R
H17B H 0.974145 0.172133 0.469004 0.024 Uiso 1 1 calc R
C20 C 0.6996(3) 0.1570(2) 0.6175(3) 0.0156(7) Uani 1 1 d .
H20A H 0.745316 0.146147 0.682583 0.019 Uiso 1 1 calc R
H20B H 0.616530 0.157016 0.629749 0.019 Uiso 1 1 calc R

loop_
_atom_site_aniso_label
_atom_site_aniso_U_11
_atom_site_aniso_U_22
_atom_site_aniso_U_33
_atom_site_aniso_U_23
_atom_site_aniso_U_13
_atom_site_aniso_U_12
Sb1 0.01161(14) 0.01323(12) 0.00979(14) 0.00127(8) 0.00058(9) -0.00077(7)
I1 0.01714(14) 0.01764(13) 0.02318(15) 0.00820(9) -0.00080(10) -0.00281(8)
N1 0.0112(14) 0.0146(13) 0.0073(14) -0.0008(11) 0.0000(11) -0.0006(10)
C12 0.0077(16) 0.0187(16) 0.0083(17) -0.0009(13) 0.0004(13) -0.0010(12)
C7 0.0113(17) 0.0194(16) 0.0100(18) -0.0011(13) -0.0006(13) 0.0011(12)
C6 0.0100(17) 0.0172(16) 0.0116(19) -0.0011(13) -0.0016(14) 0.0018(12)
C11 0.0132(18) 0.0186(17) 0.0119(19) 0.0021(13) -0.0030(14) -0.0024(12)
C8 0.0153(18) 0.0156(16) 0.0118(18) 0.0013(13) -0.0007(14) -0.0033(12)
C15 0.0151(18) 0.0141(16) 0.0110(18) -0.0019(13) 0.0006(14) -0.0001(12)
C2 0.0150(17) 0.0128(15) 0.0169(19) 0.0013(14) 0.0003(14) 0.0013(12)
C5 0.0139(17) 0.0149(15) 0.0163(19) 0.0034(13) 0.0031(14) -0.0011(12)
C1 0.0132(17) 0.0119(15) 0.0098(18) -0.0021(12) 0.0035(13) 0.0011(12)
C9 0.0130(18) 0.0179(17) 0.018(2) -0.0039(14) -0.0037(15) 0.0047(12)
C16 0.0176(19) 0.0115(16) 0.017(2) -0.0007(13) 0.0039(15) -0.0015(12)
C13 0.0111(17) 0.0145(16) 0.0130(18) 0.0016(13) 0.0018(13) -0.0025(12)
C18 0.025(2) 0.0145(17) 0.019(2) -0.0034(14) 0.0040(15) 0.0003(13)
C14 0.0147(17) 0.0113(15) 0.0099(18) -0.0017(13) 0.0007(13) 0.0010(11)
C3 0.0105(18) 0.0244(18) 0.021(2) 0.0029(14) -0.0055(15) -0.0005(13)
C10 0.0122(17) 0.0242(17) 0.0109(19) -0.0025(14) 0.0014(14) 0.0012(13)
C19 0.0239(19) 0.0140(17) 0.015(2) -0.0008(13) 0.0026(15) -0.0040(13)
C4 0.0133(18) 0.0214(17) 0.023(2) 0.0039(15) 0.0004(15) -0.0065(13)
C17 0.0217(19) 0.0171(17) 0.022(2) -0.0013(14) 0.0071(16) 0.0029(13)
C20 0.0166(18) 0.0152(16) 0.0154(19) -0.0022(13) 0.0031(14) -0.0011(12)

loop_
_atom_type_symbol
_atom_type_description
_atom_type_scat_dispersion_real
_atom_type_scat_dispersion_imag
_atom_type_scat_source
C C 0.0033 0.0016 'International Tables Vol C Tables 4.2.6.8 and 6.1.1.4'
H H 0.0000 0.0000 'International Tables Vol C Tables 4.2.6.8 and 6.1.1.4'
I I -0.4742 1.8119 'International Tables Vol C Tables 4.2.6.8 and 6.1.1.4'
N N 0.0061 0.0033 'International Tables Vol C Tables 4.2.6.8 and 6.1.1.4'
Sb Sb -0.5866 1.5461 'International Tables Vol C Tables 4.2.6.8 and 6.1.1.4'

loop_
_geom_angle_atom_site_label_1
_geom_angle_atom_site_label_2
_geom_angle_atom_site_label_3
_geom_angle
N1 Sb1 I1 163.34(6)
C7 Sb1 I1 93.31(8)
C7 Sb1 N1 75.77(10)
C6 Sb1 I1 92.93(8)
C6 Sb1 N1 76.70(10)
C6 Sb1 C7 98.84(12)
C15 N1 Sb1 109.10(18)
C13 N1 Sb1 103.80(17)
C13 N1 C15 110.7(2)
C14 N1 Sb1 108.11(16)
C14 N1 C15 114.3(2)
C14 N1 C13 110.3(2)
C7 C12 C13 119.0(3)
C11 C12 C7 120.7(3)
C11 C12 C13 120.2(3)
C12 C7 Sb1 114.8(2)
C8 C7 Sb1 126.7(2)
C8 C7 C12 118.4(3)
C5 C6 Sb1 123.8(2)
C5 C6 C1 119.1(3)
C1 C6 Sb1 116.8(2)
C12 C11 C10 120.1(3)
C9 C8 C7 120.6(3)
N1 C15 C16 112.0(2)
N1 C15 C20 114.4(3)
C16 C15 C20 110.4(2)
C3 C2 C1 120.8(3)
C4 C5 C6 120.5(3)
C6 C1 C14 119.8(3)
C2 C1 C6 119.7(3)
C2 C1 C14 120.4(3)
C10 C9 C8 119.9(3)
C15 C16 C17 110.5(3)
N1 C13 C12 110.6(2)
C19 C18 C17 111.1(3)
N1 C14 C1 112.4(2)
C4 C3 C2 119.4(3)
C11 C10 C9 120.2(3)
C18 C19 C20 111.7(3)
C3 C4 C5 120.4(3)
C18 C17 C16 110.8(3)
C19 C20 C15 108.9(3)

loop_
_geom_bond_atom_site_label_1
_geom_bond_atom_site_label_2
_geom_bond_distance
Sb1 I1 2.9649(3)
Sb1 N1 2.400(2)
Sb1 C7 2.167(3)
Sb1 C6 2.154(3)
N1 C15 1.510(4)
N1 C13 1.490(4)
N1 C14 1.484(4)
C12 C7 1.402(4)
C12 C11 1.385(4)
C12 C13 1.508(4)
C7 C8 1.401(4)
C6 C5 1.397(4)
C6 C1 1.399(4)
C11 C10 1.387(4)
C8 C9 1.390(4)
C15 C16 1.527(4)
C15 C20 1.533(4)
C2 C1 1.388(4)
C2 C3 1.395(4)
C5 C4 1.389(5)
C1 C14 1.513(4)
C9 C10 1.384(4)
C16 C17 1.535(4)
C18 C19 1.514(4)
C18 C17 1.527(4)
C3 C4 1.377(5)
C19 C20 1.526(4)
